data_7212013
loop_
_publ_author_name
'Saeed, Musabbir A.'
'Thompson, Jameskia J.'
'Fronczek, Frank R.'
'Hossain, Md Alamgir'

_publ_section_title
;
 Ditopic binding of perchlorate anion to hexaazamacrocyclic hosts.
;
_journal_issue 3
_journal_name_full 'CrystEngComm / RSC'
_journal_page_first 674
_journal_page_last 676
_journal_paper_doi 10.1039/b918152k
_journal_volume 12
_journal_year 2010
_chemical_formula_moiety 'C20 H40 N6 S2, 6(Cl O4), 4(H2 O)'
_chemical_formula_sum 'C20 H48 Cl6 N6 O28 S2'
_chemical_formula_weight 1097.46
_chemical_name_systematic
;
?
;
_space_group_IT_number 2
_symmetry_cell_setting triclinic
_symmetry_space_group_name_Hall '-P 1'
_symmetry_space_group_name_H-M 'P -1'
_atom_sites_solution_hydrogens geom
_atom_sites_solution_primary direct
_atom_sites_solution_secondary difmap
_audit_creation_method SHELXL-97
_cell_angle_alpha 103.619(5)
_cell_angle_beta 90.201(5)
_cell_angle_gamma 94.123(5)
_cell_formula_units_Z 1
_cell_length_a 8.3060(6)
_cell_length_b 10.5205(9)
_cell_length_c 12.4149(10)
_cell_measurement_reflns_used 7445
_cell_measurement_temperature 90.0(5)
_cell_measurement_theta_max 68.3
_cell_measurement_theta_min 3.6
_cell_volume 1051.39(15)
_computing_cell_refinement 'Bruker Apex2'
_computing_data_collection 'Bruker Apex2'
_computing_data_reduction 'Bruker Apex2'
_computing_molecular_graphics 'ORTEP-3 for Windows (Farrugia, 1997)'
_computing_publication_material 'Bruker SHELXTL'
_computing_structure_refinement 'SHELXL-97 (Sheldrick, 2008)'
_computing_structure_solution 'SHELXS-97 (Sheldrick, 2008)'
_diffrn_ambient_temperature 90.0(5)
_diffrn_measured_fraction_theta_full 0.979
_diffrn_measured_fraction_theta_max 0.952
_diffrn_measurement_device_type 'Bruker Kappa Apex-II CCD area detector'
_diffrn_measurement_method 'phi and omega scans'
_diffrn_radiation_monochromator graphite
_diffrn_radiation_source 'fine-focus sealed tube'
_diffrn_radiation_type CuK\a
_diffrn_radiation_wavelength 1.54178
_diffrn_reflns_av_R_equivalents 0.0295
_diffrn_reflns_av_sigmaI/netI 0.0336
_diffrn_reflns_limit_h_max 9
_diffrn_reflns_limit_h_min -9
_diffrn_reflns_limit_k_max 12
_diffrn_reflns_limit_k_min -12
_diffrn_reflns_limit_l_max 14
_diffrn_reflns_limit_l_min -13
_diffrn_reflns_number 10176
_diffrn_reflns_theta_full 66.6
_diffrn_reflns_theta_max 68.7
_diffrn_reflns_theta_min 3.6
_exptl_absorpt_coefficient_mu 5.589
_exptl_absorpt_correction_T_max 0.605
_exptl_absorpt_correction_T_min 0.314
_exptl_absorpt_correction_type multi-scan
_exptl_absorpt_process_details 'SADABS (Sheldrick, 2002)'
_exptl_crystal_colour colourless
_exptl_crystal_density_diffrn 1.733
_exptl_crystal_density_method 'not measured'
_exptl_crystal_description lath
_exptl_crystal_F_000 568
_exptl_crystal_size_max 0.27
_exptl_crystal_size_mid 0.19
_exptl_crystal_size_min 0.10
_refine_diff_density_max 0.45
_refine_diff_density_min -0.37
_refine_diff_density_rms 0.063
_refine_ls_extinction_coef 0.0022(3)
_refine_ls_extinction_expression Fc^*^=kFc[1+0.001xFc^2^\l^3^/sin(2\q)]^-1/4^
_refine_ls_extinction_method SHELXL
_refine_ls_goodness_of_fit_ref 1.051
_refine_ls_hydrogen_treatment mixed
_refine_ls_matrix_type full
_refine_ls_number_parameters 345
_refine_ls_number_reflns 3690
_refine_ls_number_restraints 103
_refine_ls_restrained_S_all 1.063
_refine_ls_R_factor_all 0.033
_refine_ls_R_factor_gt 0.032
_refine_ls_shift/su_max 0.002
_refine_ls_shift/su_mean 0.000
_refine_ls_structure_factor_coef Fsqd
_refine_ls_weighting_details 'calc w=1/[\s^2^(Fo^2^)+(0.0406P)^2^+1.0629P] where P=(Fo^2^+2Fc^2^)/3'
_refine_ls_weighting_scheme calc
_refine_ls_wR_factor_gt 0.086
_refine_ls_wR_factor_ref 0.087
_reflns_number_gt 3561
_reflns_number_total 3690
_reflns_threshold_expression I>2\s(I)
_cod_data_source_file b918152k.cif
_cod_data_source_block THEMOCTCLO4
_cod_depositor_comments
;
The following automatic conversions were performed:

'_symmetry_cell_setting' value 'Triclinic' changed to 'triclinic'
according to /home/saulius/struct/CIF-dictionaries/cif_core.dic
dictionary named 'cif_core.dic' version 2.4.2 from 2011-04-26.

Automatic conversion script
Id: cif_fix_values 1891 2012-01-12 08:04:46Z andrius 
;
_cod_original_sg_symbol_H-M 'P -1 '
_cod_database_code 7212013

loop_
_symmetry_equiv_pos_as_xyz
'x, y, z'
'-x, -y, -z'

loop_
_atom_site_label
_atom_site_type_symbol
_atom_site_fract_x
_atom_site_fract_y
_atom_site_fract_z
_atom_site_U_iso_or_equiv
_atom_site_adp_type
_atom_site_occupancy
_atom_site_symmetry_multiplicity
_atom_site_calc_flag
_atom_site_refinement_flags
_atom_site_disorder_assembly
_atom_site_disorder_group
S1 S 0.89877(6) 0.35253(5) 0.61960(4) 0.01703(14) Uani 1 1 d . . .
N1 N 0.6642(2) 0.36054(16) 0.84590(14) 0.0166(4) Uani 1 1 d . . .
H1A H 0.7501 0.3174 0.8571 0.020 Uiso 1 1 calc R . .
H1B H 0.6176 0.3876 0.9119 0.020 Uiso 1 1 calc R . .
N2 N 0.3952(2) 0.05329(16) 0.74913(14) 0.0163(4) Uani 1 1 d . . .
H2A H 0.4535 0.0322 0.6873 0.020 Uiso 1 1 calc R . .
H2B H 0.3007 0.0799 0.7303 0.020 Uiso 1 1 calc R . .
N3 N 0.13291(19) -0.18683(16) 0.66896(14) 0.0158(3) Uani 1 1 d . . .
H3A H 0.1268 -0.1326 0.6230 0.019 Uiso 1 1 calc R . .
H3B H 0.0738 -0.1558 0.7287 0.019 Uiso 1 1 calc R . .
C1 C 0.8500(2) 0.38043(19) 0.49209(16) 0.0162(4) Uani 1 1 d . . .
C2 C 0.7313(2) 0.4646(2) 0.50078(17) 0.0193(4) Uani 1 1 d . . .
H2 H 0.6915 0.4933 0.4412 0.023 Uiso 1 1 calc R . .
C3 C 0.6748(2) 0.5041(2) 0.61037(18) 0.0194(4) Uani 1 1 d . . .
H3 H 0.5925 0.5600 0.6299 0.023 Uiso 1 1 calc R . .
C4 C 0.7533(2) 0.45160(19) 0.68385(17) 0.0173(4) Uani 1 1 d . . .
C5 C 0.7238(3) 0.47987(19) 0.80581(17) 0.0193(4) Uani 1 1 d . . .
H5A H 0.6449 0.5449 0.8236 0.023 Uiso 1 1 calc R . .
H5B H 0.8235 0.5173 0.8454 0.023 Uiso 1 1 calc R . .
C6 C 0.5469(2) 0.26663(19) 0.77047(17) 0.0163(4) Uani 1 1 d . . .
H6A H 0.5995 0.2255 0.7029 0.020 Uiso 1 1 calc R . .
H6B H 0.4582 0.3126 0.7510 0.020 Uiso 1 1 calc R . .
C7 C 0.4839(2) 0.16329(19) 0.83021(16) 0.0175(4) Uani 1 1 d . . .
H7A H 0.5733 0.1309 0.8637 0.021 Uiso 1 1 calc R . .
H7B H 0.4123 0.2014 0.8886 0.021 Uiso 1 1 calc R . .
C8 C 0.3630(2) -0.0658(2) 0.79423(17) 0.0192(4) Uani 1 1 d . . .
H8A H 0.2817 -0.0487 0.8507 0.023 Uiso 1 1 calc R . .
H8B H 0.4610 -0.0833 0.8291 0.023 Uiso 1 1 calc R . .
C9 C 0.3055(2) -0.1860(2) 0.70522(18) 0.0182(4) Uani 1 1 d . . .
H9A H 0.3736 -0.1910 0.6413 0.022 Uiso 1 1 calc R . .
H9B H 0.3183 -0.2636 0.7330 0.022 Uiso 1 1 calc R . .
C10 C 0.9381(2) 0.32170(19) 0.38928(16) 0.0163(4) Uani 1 1 d . . .
H10A H 1.0502 0.3162 0.4088 0.020 Uiso 1 1 calc R . .
H10B H 0.9357 0.3791 0.3387 0.020 Uiso 1 1 calc R . .
Cl1 Cl -0.18286(6) -0.14686(5) 0.89583(4) 0.02019(15) Uani 1 1 d . . .
O1 O -0.26909(19) -0.03002(16) 0.93014(14) 0.0285(4) Uani 1 1 d . . .
O2 O -0.01534(19) -0.10825(17) 0.87822(14) 0.0294(4) Uani 1 1 d . . .
O3 O -0.1896(2) -0.21854(17) 0.98103(14) 0.0310(4) Uani 1 1 d . . .
O4 O -0.2516(2) -0.22729(16) 0.79432(14) 0.0355(4) Uani 1 1 d . . .
Cl2 Cl 0.27560(5) 0.07197(5) 0.46682(4) 0.01900(15) Uani 1 1 d . . .
O5 O 0.3174(2) 0.03091(18) 0.35281(14) 0.0329(4) Uani 1 1 d . . .
O6 O 0.11739(18) 0.12008(16) 0.47567(13) 0.0265(4) Uani 1 1 d . . .
O7 O 0.2767(2) -0.03843(17) 0.51668(14) 0.0331(4) Uani 1 1 d . . .
O8 O 0.3905(2) 0.1727(2) 0.52497(19) 0.0483(5) Uani 1 1 d . . .
Cl3A Cl 0.2636(5) 0.5500(4) 0.8741(4) 0.0216(8) Uani 0.351(6) 1 d PD A 1
O9A O 0.3017(15) 0.5087(12) 0.7590(6) 0.039(6) Uani 0.351(6) 1 d PD A 1
O10A O 0.3273(13) 0.4606(9) 0.9319(10) 0.074(5) Uani 0.351(6) 1 d PD A 1
O11A O 0.3409(9) 0.6761(5) 0.9189(4) 0.053(2) Uani 0.351(6) 1 d PD A 1
O12A O 0.0953(6) 0.5501(10) 0.8861(7) 0.114(5) Uani 0.351(6) 1 d PD A 1
Cl3B Cl 0.2353(3) 0.5114(2) 0.8614(2) 0.0175(4) Uani 0.649(6) 1 d PD A 2
O9B O 0.2952(8) 0.4982(7) 0.7518(4) 0.028(3) Uani 0.649(6) 1 d PD A 2
O10B O 0.3621(4) 0.4886(5) 0.9329(4) 0.0241(10) Uani 0.649(6) 1 d PD A 2
O11B O 0.1839(5) 0.6393(3) 0.9018(3) 0.0595(15) Uani 0.649(6) 1 d PD A 2
O12B O 0.1040(4) 0.4160(4) 0.8602(3) 0.0572(13) Uani 0.649(6) 1 d PD A 2
O1W O 0.08962(19) 0.09734(16) 0.70745(14) 0.0269(4) Uani 1 1 d D . .
H11W H 0.023(3) 0.124(3) 0.7586(18) 0.040 Uiso 1 1 d D . .
H12W H 0.055(3) 0.114(3) 0.6485(16) 0.040 Uiso 1 1 d D . .
O2W O 0.9011(2) 0.19797(18) 0.88324(14) 0.0306(4) Uani 1 1 d D . .
H21W H 0.968(5) 0.253(4) 0.921(4) 0.046 Uiso 0.649(6) 1 d PD . .
H22W H 0.868(6) 0.135(3) 0.911(4) 0.046 Uiso 0.649(6) 1 d PD . .
H23W H 0.968(9) 0.197(9) 0.937(6) 0.046 Uiso 0.351(6) 1 d PD . .
H24W H 0.937(10) 0.272(5) 0.867(8) 0.046 Uiso 0.351(6) 1 d PD . .

loop_
_atom_site_aniso_label
_atom_site_aniso_U_11
_atom_site_aniso_U_22
_atom_site_aniso_U_33
_atom_site_aniso_U_23
_atom_site_aniso_U_13
_atom_site_aniso_U_12
S1 0.0198(3) 0.0181(2) 0.0140(3) 0.00463(18) 0.00260(18) 0.00416(18)
N1 0.0199(8) 0.0158(8) 0.0130(8) 0.0013(6) 0.0026(7) 0.0010(7)
N2 0.0150(8) 0.0181(8) 0.0160(9) 0.0047(7) 0.0012(6) 0.0001(6)
N3 0.0155(8) 0.0169(8) 0.0145(8) 0.0027(6) 0.0027(6) 0.0019(6)
C1 0.0167(10) 0.0177(9) 0.0137(10) 0.0034(8) 0.0016(7) -0.0012(8)
C2 0.0184(10) 0.0225(10) 0.0166(10) 0.0043(8) -0.0019(8) 0.0002(8)
C3 0.0158(9) 0.0205(10) 0.0206(11) 0.0021(8) 0.0023(8) 0.0023(8)
C4 0.0189(10) 0.0148(9) 0.0171(10) 0.0018(8) 0.0043(8) -0.0006(7)
C5 0.0250(11) 0.0147(9) 0.0171(10) 0.0027(8) 0.0050(8) -0.0020(8)
C6 0.0185(10) 0.0144(9) 0.0151(10) 0.0017(8) 0.0004(8) 0.0007(7)
C7 0.0184(10) 0.0181(10) 0.0147(10) 0.0021(8) 0.0008(8) -0.0007(8)
C8 0.0200(10) 0.0202(10) 0.0191(11) 0.0086(8) -0.0012(8) -0.0017(8)
C9 0.0154(10) 0.0177(10) 0.0228(11) 0.0078(8) -0.0005(8) 0.0002(7)
C10 0.0163(9) 0.0171(9) 0.0145(10) 0.0028(8) 0.0010(7) -0.0018(7)
Cl1 0.0212(3) 0.0231(3) 0.0174(3) 0.00664(19) 0.00211(18) 0.00258(18)
O1 0.0254(8) 0.0310(9) 0.0289(9) 0.0043(7) 0.0013(7) 0.0105(7)
O2 0.0236(8) 0.0353(9) 0.0289(9) 0.0060(7) 0.0109(6) 0.0032(7)
O3 0.0286(9) 0.0427(10) 0.0277(9) 0.0193(8) 0.0043(7) 0.0054(7)
O4 0.0518(11) 0.0268(9) 0.0256(9) 0.0039(7) -0.0090(8) -0.0046(8)
Cl2 0.0160(2) 0.0244(3) 0.0184(3) 0.00738(19) 0.00306(18) 0.00533(18)
O5 0.0331(9) 0.0499(11) 0.0207(8) 0.0141(8) 0.0099(7) 0.0171(8)
O6 0.0197(8) 0.0386(9) 0.0245(8) 0.0106(7) 0.0025(6) 0.0129(7)
O7 0.0413(10) 0.0359(9) 0.0301(9) 0.0190(7) 0.0136(7) 0.0188(8)
O8 0.0283(9) 0.0467(11) 0.0601(13) -0.0041(10) -0.0044(9) -0.0075(8)
Cl3A 0.0213(15) 0.029(2) 0.0118(11) -0.0005(13) -0.0003(9) 0.0050(13)
O9A 0.060(12) 0.040(8) 0.020(8) 0.011(6) 0.004(7) 0.017(7)
O10A 0.174(14) 0.033(4) 0.022(5) 0.011(3) 0.016(7) 0.036(6)
O11A 0.096(6) 0.041(3) 0.019(3) 0.005(2) 0.011(3) -0.014(3)
O12A 0.017(3) 0.181(13) 0.094(7) -0.066(7) -0.003(3) 0.012(5)
Cl3B 0.0178(8) 0.0217(9) 0.0136(7) 0.0044(7) -0.0006(5) 0.0050(6)
O9B 0.039(5) 0.037(4) 0.012(4) 0.007(3) 0.004(3) 0.018(3)
O10B 0.0149(12) 0.044(2) 0.0138(18) 0.0039(16) -0.0016(10) 0.0146(13)
O11B 0.096(4) 0.046(2) 0.044(2) 0.0106(16) 0.023(2) 0.052(2)
O12B 0.0405(18) 0.087(3) 0.053(2) 0.045(2) -0.0191(15) -0.0303(18)
O1W 0.0235(8) 0.0369(9) 0.0238(9) 0.0111(7) 0.0035(6) 0.0119(7)
O2W 0.0239(8) 0.0419(10) 0.0282(9) 0.0113(8) 0.0016(7) 0.0075(7)

loop_
_atom_type_symbol
_atom_type_description
_atom_type_scat_dispersion_real
_atom_type_scat_dispersion_imag
_atom_type_scat_source
C C 0.0181 0.0091 'International Tables Vol C Tables 4.2.6.8 and 6.1.1.4'
H H 0.0000 0.0000 'International Tables Vol C Tables 4.2.6.8 and 6.1.1.4'
N N 0.0311 0.0180 'International Tables Vol C Tables 4.2.6.8 and 6.1.1.4'
O O 0.0492 0.0322 'International Tables Vol C Tables 4.2.6.8 and 6.1.1.4'
S S 0.3331 0.5567 'International Tables Vol C Tables 4.2.6.8 and 6.1.1.4'
Cl Cl 0.3639 0.7018 'International Tables Vol C Tables 4.2.6.8 and 6.1.1.4'

loop_
_geom_angle_atom_site_label_1
_geom_angle_atom_site_label_2
_geom_angle_atom_site_label_3
_geom_angle
_geom_angle_site_symmetry_1
_geom_angle_site_symmetry_3
C4 S1 C1 91.61(10) . .
C6 N1 C5 115.63(16) . .
C6 N1 H1A 108.4 . .
C5 N1 H1A 108.4 . .
C6 N1 H1B 108.4 . .
C5 N1 H1B 108.4 . .
H1A N1 H1B 107.4 . .
C7 N2 C8 112.45(15) . .
C7 N2 H2A 109.1 . .
C8 N2 H2A 109.1 . .
C7 N2 H2B 109.1 . .
C8 N2 H2B 109.1 . .
H2A N2 H2B 107.8 . .
C9 N3 C10 112.89(15) . 2_656
C9 N3 H3A 109.0 . .
C10 N3 H3A 109.0 2_656 .
C9 N3 H3B 109.0 . .
C10 N3 H3B 109.0 2_656 .
H3A N3 H3B 107.8 . .
C2 C1 C10 126.74(19) . .
C2 C1 S1 111.26(15) . .
C10 C1 S1 121.92(15) . .
C1 C2 C3 112.79(19) . .
C1 C2 H2 123.6 . .
C3 C2 H2 123.6 . .
C4 C3 C2 113.04(18) . .
C4 C3 H3 123.5 . .
C2 C3 H3 123.5 . .
C3 C4 C5 124.90(19) . .
C3 C4 S1 111.26(15) . .
C5 C4 S1 123.79(16) . .
C4 C5 N1 113.64(16) . .
C4 C5 H5A 108.8 . .
N1 C5 H5A 108.8 . .
C4 C5 H5B 108.8 . .
N1 C5 H5B 108.8 . .
H5A C5 H5B 107.7 . .
N1 C6 C7 108.26(16) . .
N1 C6 H6A 110.0 . .
C7 C6 H6A 110.0 . .
N1 C6 H6B 110.0 . .
C7 C6 H6B 110.0 . .
H6A C6 H6B 108.4 . .
N2 C7 C6 109.10(16) . .
N2 C7 H7A 109.9 . .
C6 C7 H7A 109.9 . .
N2 C7 H7B 109.9 . .
C6 C7 H7B 109.9 . .
H7A C7 H7B 108.3 . .
N2 C8 C9 112.46(17) . .
N2 C8 H8A 109.1 . .
C9 C8 H8A 109.1 . .
N2 C8 H8B 109.1 . .
C9 C8 H8B 109.1 . .
H8A C8 H8B 107.8 . .
N3 C9 C8 113.85(17) . .
N3 C9 H9A 108.8 . .
C8 C9 H9A 108.8 . .
N3 C9 H9B 108.8 . .
C8 C9 H9B 108.8 . .
H9A C9 H9B 107.7 . .
C1 C10 N3 113.01(15) . 2_656
C1 C10 H10A 109.0 . .
N3 C10 H10A 109.0 2_656 .
C1 C10 H10B 109.0 . .
N3 C10 H10B 109.0 2_656 .
H10A C10 H10B 107.8 . .
O4 Cl1 O3 110.15(11) . .
O4 Cl1 O1 110.16(10) . .
O3 Cl1 O1 109.67(10) . .
O4 Cl1 O2 109.03(11) . .
O3 Cl1 O2 109.11(10) . .
O1 Cl1 O2 108.68(10) . .
O8 Cl2 O5 110.43(12) . .
O8 Cl2 O6 109.42(11) . .
O5 Cl2 O6 110.23(10) . .
O8 Cl2 O7 108.58(13) . .
O5 Cl2 O7 108.89(10) . .
O6 Cl2 O7 109.26(10) . .
O12A Cl3A O11A 111.3(5) . .
O12A Cl3A O9A 110.0(5) . .
O11A Cl3A O9A 109.3(5) . .
O12A Cl3A O10A 110.0(5) . .
O11A Cl3A O10A 107.7(5) . .
O9A Cl3A O10A 108.4(5) . .
O11B Cl3B O12B 110.0(3) . .
O11B Cl3B O9B 109.9(3) . .
O12B Cl3B O9B 109.7(3) . .
O11B Cl3B O10B 109.7(3) . .
O12B Cl3B O10B 108.4(2) . .
O9B Cl3B O10B 109.1(3) . .
H11W O1W H12W 108(2) . .
H21W O2W H22W 116(3) . .
H21W O2W H23W 46(5) . .
H22W O2W H23W 73(5) . .
H21W O2W H24W 55(5) . .
H22W O2W H24W 169(6) . .
H23W O2W H24W 100(3) . .

loop_
_geom_bond_atom_site_label_1
_geom_bond_atom_site_label_2
_geom_bond_distance
_geom_bond_site_symmetry_2
S1 C4 1.726(2) .
S1 C1 1.728(2) .
N1 C6 1.491(3) .
N1 C5 1.509(2) .
N1 H1A 0.9000 .
N1 H1B 0.9000 .
N2 C7 1.490(3) .
N2 C8 1.496(3) .
N2 H2A 0.9000 .
N2 H2B 0.9000 .
N3 C9 1.500(3) .
N3 C10 1.509(2) 2_656
N3 H3A 0.9000 .
N3 H3B 0.9000 .
C1 C2 1.360(3) .
C1 C10 1.499(3) .
C2 C3 1.418(3) .
C2 H2 0.9300 .
C3 C4 1.359(3) .
C3 H3 0.9300 .
C4 C5 1.497(3) .
C5 H5A 0.9700 .
C5 H5B 0.9700 .
C6 C7 1.519(3) .
C6 H6A 0.9700 .
C6 H6B 0.9700 .
C7 H7A 0.9700 .
C7 H7B 0.9700 .
C8 C9 1.516(3) .
C8 H8A 0.9700 .
C8 H8B 0.9700 .
C9 H9A 0.9700 .
C9 H9B 0.9700 .
C10 N3 1.509(2) 2_656
C10 H10A 0.9700 .
C10 H10B 0.9700 .
Cl1 O4 1.4331(17) .
Cl1 O3 1.4356(17) .
Cl1 O1 1.4448(16) .
Cl1 O2 1.4531(16) .
Cl2 O8 1.4300(19) .
Cl2 O5 1.4311(17) .
Cl2 O6 1.4372(15) .
Cl2 O7 1.4395(17) .
Cl3A O12A 1.406(5) .
Cl3A O11A 1.418(5) .
Cl3A O9A 1.435(5) .
Cl3A O10A 1.439(6) .
Cl3B O11B 1.418(3) .
Cl3B O12B 1.427(3) .
Cl3B O9B 1.429(4) .
Cl3B O10B 1.444(3) .
O1W H11W 0.854(17) .
O1W H12W 0.846(17) .
O2W H21W 0.831(19) .
O2W H22W 0.848(19) .
O2W H23W 0.87(2) .
O2W H24W 0.89(2) .

loop_
_geom_torsion_atom_site_label_1
_geom_torsion_atom_site_label_2
_geom_torsion_atom_site_label_3
_geom_torsion_atom_site_label_4
_geom_torsion
_geom_torsion_site_symmetry_1
_geom_torsion_site_symmetry_4
C4 S1 C1 C2 1.70(16) . .
C4 S1 C1 C10 178.79(16) . .
C10 C1 C2 C3 -178.89(18) . .
S1 C1 C2 C3 -2.0(2) . .
C1 C2 C3 C4 1.3(3) . .
C2 C3 C4 C5 177.51(18) . .
C2 C3 C4 S1 0.1(2) . .
C1 S1 C4 C3 -0.98(16) . .
C1 S1 C4 C5 -178.47(17) . .
C3 C4 C5 N1 118.2(2) . .
S1 C4 C5 N1 -64.7(2) . .
C6 N1 C5 C4 -38.9(2) . .
C5 N1 C6 C7 -172.67(16) . .
C8 N2 C7 C6 166.52(16) . .
N1 C6 C7 N2 -167.80(15) . .
C7 N2 C8 C9 -167.81(16) . .
C10 N3 C9 C8 -161.13(16) 2_656 .
N2 C8 C9 N3 -75.9(2) . .
C2 C1 C10 N3 -95.8(2) . 2_656
S1 C1 C10 N3 87.63(19) . 2_656
